data_2243715
loop_
_publ_author_name
'Henkel, Felix'
'Reuter, Hans'

_publ_section_title
;
 Two coordination compounds of SnCl~2~ with 4-methylpyridine
 <i>N</i>-oxide
;
_journal_coeditor_code WM5593
_journal_issue 2
_journal_name_full 'Acta Crystallographica Section E'
_journal_page_first 91
_journal_page_last 95
_journal_paper_doi 10.1107/S2056989021000025
_journal_volume 77
_journal_year 2021
_chemical_formula_iupac '[Sn Cl2 (C6 H7 N O)]'
_chemical_formula_moiety 'C6 H7 Cl2 N O Sn'
_chemical_formula_sum 'C6 H7 Cl2 N O Sn'
_chemical_formula_weight 298.72
_chemical_name_systematic
'<i>catena</i>-Poly[[dichloridotin(II)]-\m~2~-(4-methylpyridine <i>N</i>-oxide)-\k^2^<i>O</i>:<i>O</i>]'
_space_group_crystal_system monoclinic
_space_group_IT_number 14
_space_group_name_Hall '-P 2ybc'
_space_group_name_H-M_alt 'P 1 21/c 1'
_atom_sites_solution_hydrogens geom
_audit_creation_method SHELXL-2014/7
_cell_angle_alpha 90
_cell_angle_beta 106.455(2)
_cell_angle_gamma 90
_cell_formula_units_Z 4
_cell_length_a 11.7934(4)
_cell_length_b 9.4895(3)
_cell_length_c 8.6170(3)
_cell_measurement_reflns_used 9441
_cell_measurement_temperature 100(2)
_cell_measurement_theta_max 28.28
_cell_measurement_theta_min 2.80
_cell_volume 924.86(5)
_computing_cell_refinement
;
SAINT (Bruker, 2009)
;
_computing_data_collection
;
APEX2 (Bruker, 2009)
;
_computing_data_reduction
;
SAINT (Bruker, 2009)
;
_computing_molecular_graphics
;
DIAMOND (Brandenburg, 2006) and Mercury (Macrae <i>et al.</i>,
2020)
;
_computing_publication_material
;
publCIF (Westrip, 2010)
;
_computing_structure_refinement
;
<i>SHELXL2014/7</i> (Sheldrick, 2015)
;
_computing_structure_solution
;
SHELXS97 (Sheldrick, 2008)
;
_diffrn_ambient_temperature 100(2)
_diffrn_measured_fraction_theta_full 0.999
_diffrn_measured_fraction_theta_max 0.999
_diffrn_measurement_device_type 'Bruker APEXII CCD'
_diffrn_measurement_method '\f and \w scans'
_diffrn_radiation_type MoK\a
_diffrn_radiation_wavelength 0.71073
_diffrn_reflns_av_R_equivalents 0.0394
_diffrn_reflns_av_unetI/netI 0.0095
_diffrn_reflns_limit_h_max 15
_diffrn_reflns_limit_h_min -15
_diffrn_reflns_limit_k_max 12
_diffrn_reflns_limit_k_min -12
_diffrn_reflns_limit_l_max 11
_diffrn_reflns_limit_l_min -11
_diffrn_reflns_number 86401
_diffrn_reflns_theta_full 25.242
_diffrn_reflns_theta_max 27.999
_diffrn_reflns_theta_min 3.269
_exptl_absorpt_coefficient_mu 3.283
_exptl_absorpt_correction_T_max 0.817
_exptl_absorpt_correction_T_min 0.298
_exptl_absorpt_correction_type multi-scan
_exptl_absorpt_process_details
;
(SADABS; Krause <i>et al.</i>,  2015)
;
_exptl_crystal_colour colourless
_exptl_crystal_density_diffrn 2.145
_exptl_crystal_description plate
_exptl_crystal_F_000 568
_exptl_crystal_size_max 0.486
_exptl_crystal_size_mid 0.172
_exptl_crystal_size_min 0.064
_refine_diff_density_max 0.407
_refine_diff_density_min -0.490
_refine_ls_extinction_method none
_refine_ls_goodness_of_fit_ref 1.123
_refine_ls_hydrogen_treatment constr
_refine_ls_matrix_type full
_refine_ls_number_parameters 103
_refine_ls_number_reflns 2232
_refine_ls_number_restraints 0
_refine_ls_restrained_S_all 1.123
_refine_ls_R_factor_all 0.0136
_refine_ls_R_factor_gt 0.0126
_refine_ls_shift/su_max 0.003
_refine_ls_shift/su_mean 0.000
_refine_ls_structure_factor_coef Fsqd
_refine_ls_weighting_details 'w=1/[\s^2^(Fo^2^)+(0.0134P)^2^+0.6437P] where P=(Fo^2^+2Fc^2^)/3'
_refine_ls_weighting_scheme calc
_refine_ls_wR_factor_gt 0.0311
_refine_ls_wR_factor_ref 0.0315
_reflns_number_gt 2132
_reflns_number_total 2232
_reflns_threshold_expression 'I > 2\s(I)'
_cod_data_source_file wm5593sup1.cif
_cod_data_source_block 1
_cod_original_sg_symbol_H-M 'P 21/c'
_cod_database_code 2243715
_shelx_space_group_comment
;
The symmetry employed for this shelxl refinement is uniquely defined
by the following loop, which should always be used as a source of
symmetry information in preference to the above space-group names.
They are only intended as comments.
;
_shelx_estimated_absorpt_t_min 0.298
_shelx_estimated_absorpt_t_max 0.817

loop_
_space_group_symop_operation_xyz
'x, y, z'
'-x, y+1/2, -z+1/2'
'-x, -y, -z'
'x, -y-1/2, z-1/2'

loop_
_atom_site_type_symbol
_atom_site_label
_atom_site_fract_x
_atom_site_fract_y
_atom_site_fract_z
_atom_site_U_iso_or_equiv
_atom_site_adp_type
_atom_site_calc_flag
_atom_site_occupancy
_atom_site_disorder_assembly
_atom_site_disorder_group
Sn Sn1 0.65817(2) 0.77494(2) 0.40278(2) 0.01249(4) Uani d 1 . .
Cl Cl1 0.86766(3) 0.70601(4) 0.43743(5) 0.01738(8) Uani d 1 . .
Cl Cl2 0.57006(3) 0.57820(4) 0.21746(4) 0.01829(8) Uani d 1 . .
O O1 0.65673(9) 0.62193(11) 0.60614(13) 0.0130(2) Uani d 1 . .
N N1 0.70802(11) 0.49228(13) 0.61676(15) 0.0114(2) Uani d 1 . .
C C2 0.82254(13) 0.47923(17) 0.70246(18) 0.0142(3) Uani d 1 . .
H H2 0.8666 0.5598 0.7501 0.021(2) Uiso calc 1 . .
C C3 0.87519(14) 0.34877(17) 0.72050(19) 0.0157(3) Uani d 1 . .
H H3 0.9558 0.3397 0.7812 0.021(2) Uiso calc 1 . .
C C4 0.81191(14) 0.22964(16) 0.65083(19) 0.0146(3) Uani d 1 . .
C C5 0.69385(14) 0.24895(17) 0.5615(2) 0.0166(3) Uani d 1 . .
H H5 0.6482 0.1704 0.5111 0.021(2) Uiso calc 1 . .
C C6 0.64331(13) 0.38104(16) 0.54603(18) 0.0143(3) Uani d 1 . .
H H6 0.5630 0.3934 0.4856 0.021(2) Uiso calc 1 . .
C C7 0.86871(15) 0.08689(17) 0.6700(2) 0.0215(3) Uani d 1 . .
H H71 0.9108 0.0742 0.5880 0.051(4) Uiso calc 1 . .
H H72 0.8077 0.0141 0.6566 0.051(4) Uiso calc 1 . .
H H73 0.9247 0.0790 0.7781 0.051(4) Uiso calc 1 . .

loop_
_atom_site_aniso_label
_atom_site_aniso_U_11
_atom_site_aniso_U_22
_atom_site_aniso_U_33
_atom_site_aniso_U_12
_atom_site_aniso_U_13
_atom_site_aniso_U_23
Sn1 0.01487(6) 0.01142(6) 0.01145(6) 0.00176(4) 0.00415(4) 0.00048(4)
Cl1 0.01430(17) 0.01858(18) 0.01902(18) 0.00012(14) 0.00435(14) 0.00240(14)
Cl2 0.02132(18) 0.01852(18) 0.01377(17) -0.00592(15) 0.00295(14) -0.00073(14)
O1 0.0161(5) 0.0100(5) 0.0138(5) 0.0050(4) 0.0055(4) 0.0021(4)
N1 0.0125(6) 0.0099(6) 0.0120(6) 0.0021(5) 0.0036(5) 0.0018(5)
C2 0.0134(7) 0.0136(7) 0.0142(7) -0.0013(6) 0.0018(6) -0.0007(6)
C3 0.0123(7) 0.0157(7) 0.0170(7) 0.0016(6) 0.0008(6) 0.0017(6)
C4 0.0157(7) 0.0113(7) 0.0163(7) 0.0009(6) 0.0038(6) 0.0012(6)
C5 0.0145(7) 0.0133(7) 0.0197(8) -0.0025(6) 0.0011(6) -0.0009(6)
C6 0.0122(7) 0.0146(7) 0.0152(7) -0.0018(6) 0.0023(6) 0.0008(6)
C7 0.0194(8) 0.0121(7) 0.0300(9) 0.0024(6) 0.0022(7) 0.0006(7)

loop_
_atom_type_symbol
_atom_type_description
_atom_type_scat_dispersion_real
_atom_type_scat_dispersion_imag
_atom_type_scat_source
C C 0.0033 0.0016 'International Tables Vol C Tables 4.2.6.8 and 6.1.1.4'
H H 0.0000 0.0000 'International Tables Vol C Tables 4.2.6.8 and 6.1.1.4'
N N 0.0061 0.0033 'International Tables Vol C Tables 4.2.6.8 and 6.1.1.4'
O O 0.0106 0.0060 'International Tables Vol C Tables 4.2.6.8 and 6.1.1.4'
Cl Cl 0.1484 0.1585 'International Tables Vol C Tables 4.2.6.8 and 6.1.1.4'
Sn Sn -0.6537 1.4246 'International Tables Vol C Tables 4.2.6.8 and 6.1.1.4'

loop_
_geom_angle_atom_site_label_1
_geom_angle_atom_site_label_2
_geom_angle_atom_site_label_3
_geom_angle_site_symmetry_1
_geom_angle_site_symmetry_3
_geom_angle
_geom_angle_publ_flag
O1 Sn1 Cl2 . . 85.56(3) ?
O1 Sn1 Cl1 . . 87.92(3) ?
Cl2 Sn1 Cl1 . . 95.726(14) ?
N1 O1 Sn1 . . 121.80(8) ?
C6 N1 C2 . . 121.88(13) ?
C6 N1 O1 . . 119.66(12) ?
C2 N1 O1 . . 118.44(12) ?
N1 C2 C3 . . 119.67(14) ?
N1 C2 H2 . . 120.2 ?
C3 C2 H2 . . 120.2 ?
C2 C3 C4 . . 120.83(14) ?
C2 C3 H3 . . 119.6 ?
C4 C3 H3 . . 119.6 ?
C3 C4 C5 . . 117.31(14) ?
C3 C4 C7 . . 121.16(14) ?
C5 C4 C7 . . 121.53(14) ?
C6 C5 C4 . . 120.54(15) ?
C6 C5 H5 . . 119.7 ?
C4 C5 H5 . . 119.7 ?
N1 C6 C5 . . 119.76(14) ?
N1 C6 H6 . . 120.1 ?
C5 C6 H6 . . 120.1 ?
C4 C7 H71 . . 109.5 ?
C4 C7 H72 . . 109.5 ?
H71 C7 H72 . . 109.5 ?
C4 C7 H73 . . 109.5 ?
H71 C7 H73 . . 109.5 ?
H72 C7 H73 . . 109.5 ?

loop_
_geom_bond_atom_site_label_1
_geom_bond_atom_site_label_2
_geom_bond_site_symmetry_2
_geom_bond_distance
_geom_bond_publ_flag
Sn1 O1 . 2.2795(10) ?
Sn1 Cl2 . 2.4850(4) ?
Sn1 Cl1 . 2.4905(4) ?
O1 N1 . 1.3626(16) ?
N1 C6 . 1.343(2) ?
N1 C2 . 1.3490(19) ?
C2 C3 . 1.374(2) ?
C2 H2 . 0.9500 ?
C3 C4 . 1.393(2) ?
C3 H3 . 0.9500 ?
C4 C5 . 1.399(2) ?
C4 C7 . 1.499(2) ?
C5 C6 . 1.378(2) ?
C5 H5 . 0.9500 ?
C6 H6 . 0.9500 ?
C7 H71 . 0.9800 ?
C7 H72 . 0.9800 ?
C7 H73 . 0.9800 ?

_cod_database_fobs_code 2243715
